data_4107594
loop_
_publ_author_name
'Maria H. Filby'
'Sara Jane Dickson'
'Nelsi Zaccheroni'
'Luca Prodi'
'Sara Bonacchi'
'Marco Montalti'
'Martin J. Paterson'
'Terry D. Humphries'
'Claudio Chiorboli'
'Jonathan W. Steed'

_publ_section_title
;
 Induced Fit Interanion Discrimination by Binding-Induced Excimer
 Formation
;
_journal_name_full 'Journal of the American Chemical Society'
_journal_page_first 4105
_journal_page_last 4113
_journal_paper_doi 10.1021/ja711012d
_journal_volume 130
_journal_year 2008
_chemical_formula_sum 'C48 H60 Br4 Cl4'
_chemical_formula_weight 1098.40
_chemical_name_common dmc4abr
_chemical_name_systematic
;
 ?
;
_space_group_IT_number 15
_symmetry_cell_setting monoclinic
_symmetry_space_group_name_Hall '-I 2ya'
_symmetry_space_group_name_H-M 'I 1 2/a 1'
_atom_sites_solution_hydrogens geom
_atom_sites_solution_primary direct
_atom_sites_solution_secondary difmap
_audit_creation_method SHELXL-97
_cell_angle_alpha 90.00
_cell_angle_beta 90.0280(10)
_cell_angle_gamma 90.00
_cell_formula_units_Z 8
_cell_length_a 15.3492(3)
_cell_length_b 17.7650(4)
_cell_length_c 34.5444(7)
_cell_measurement_temperature 120(2)
_cell_volume 9419.5(3)
_computing_cell_refinement 'DENZO-SMN (Otwinowski & Minor, 1997)'
_computing_data_collection 'Collect (Hooft, 1999)'
_computing_data_reduction 'DENZO-SMN (Otwinowski & Minor, 1997)'
_computing_molecular_graphics 'X-Seed (Barbour, 1999)'
_computing_publication_material 'CIFTAB (Sheldrick, 1997)'
_computing_structure_refinement 'SHELXL-97 (Sheldrick, 1997)'
_computing_structure_solution 'SHELXS-97 (Sheldrick, 1990)'
_diffrn_ambient_temperature 120(2)
_diffrn_measured_fraction_theta_full 0.997
_diffrn_measured_fraction_theta_max 0.997
_diffrn_measurement_device_type 'Nonius KappaCCD'
_diffrn_radiation_monochromator graphite
_diffrn_radiation_source 'fine-focus sealed tube'
_diffrn_radiation_type MoK\a
_diffrn_radiation_wavelength 0.71073
_diffrn_reflns_av_R_equivalents 0.1505
_diffrn_reflns_av_sigmaI/netI 0.1391
_diffrn_reflns_limit_h_max 18
_diffrn_reflns_limit_h_min -18
_diffrn_reflns_limit_k_max 21
_diffrn_reflns_limit_k_min -21
_diffrn_reflns_limit_l_max 37
_diffrn_reflns_limit_l_min -42
_diffrn_reflns_number 28185
_diffrn_reflns_theta_full 26.00
_diffrn_reflns_theta_max 26.00
_diffrn_reflns_theta_min 1.18
_diffrn_standards_decay_% 0.0
_exptl_absorpt_coefficient_mu 3.678
_exptl_absorpt_correction_T_max 0.2163
_exptl_absorpt_correction_T_min 0.1569
_exptl_absorpt_correction_type empirical
_exptl_crystal_colour yellow
_exptl_crystal_density_diffrn 1.549
_exptl_crystal_description block
_exptl_crystal_F_000 4448
_exptl_crystal_size_max 0.80
_exptl_crystal_size_mid 0.70
_exptl_crystal_size_min 0.60
_refine_diff_density_max 1.803
_refine_diff_density_min -0.942
_refine_diff_density_rms 0.123
_refine_ls_extinction_coef 0.00015(4)
_refine_ls_extinction_expression Fc^*^=kFc[1+0.001xFc^2^\l^3^/sin(2\q)]^-1/4^
_refine_ls_extinction_method SHELXL
_refine_ls_goodness_of_fit_ref 1.013
_refine_ls_hydrogen_treatment mixed
_refine_ls_matrix_type full
_refine_ls_number_parameters 518
_refine_ls_number_reflns 9239
_refine_ls_number_restraints 0
_refine_ls_restrained_S_all 1.013
_refine_ls_R_factor_all 0.1365
_refine_ls_R_factor_gt 0.0642
_refine_ls_shift/su_max 0.021
_refine_ls_shift/su_mean 0.000
_refine_ls_structure_factor_coef Fsqd
_refine_ls_weighting_details 'calc w=1/[\s^2^(Fo^2^)+(0.0499P)^2^+33.3609P] where P=(Fo^2^+2Fc^2^)/3'
_refine_ls_weighting_scheme calc
_refine_ls_wR_factor_gt 0.1291
_refine_ls_wR_factor_ref 0.1537
_reflns_number_gt 5365
_reflns_number_total 9239
_reflns_threshold_expression >2sigma(I)
_cod_data_source_file ja711012d-file001.cif
_cod_data_source_block C:\structs\Terry\dmc4abr\DMC4ABR.CIF
_cod_database_code 4107594

loop_
_symmetry_equiv_pos_as_xyz
'x, y, z'
'-x+1/2, y, -z'
'x+1/2, y+1/2, z+1/2'
'-x+1, y+1/2, -z+1/2'
'-x, -y, -z'
'x-1/2, -y, z'
'-x+1/2, -y+1/2, -z+1/2'
'x, -y+1/2, z+1/2'

loop_
_atom_site_label
_atom_site_type_symbol
_atom_site_fract_x
_atom_site_fract_y
_atom_site_fract_z
_atom_site_U_iso_or_equiv
_atom_site_adp_type
_atom_site_occupancy
_atom_site_symmetry_multiplicity
_atom_site_calc_flag
_atom_site_refinement_flags
Br1 Br 0.86538(4) 0.22975(4) 0.202135(19) 0.0331(2) Uani 1 1 d .
C1 C 0.8851(4) 0.2043(4) 0.25766(18) 0.0295(16) Uani 1 1 d .
H1A H 0.8377 0.2263 0.2734 0.035 Uiso 1 1 calc R
H1B H 0.8831 0.1490 0.2609 0.035 Uiso 1 1 calc R
Br2 Br 1.22844(6) 0.67766(4) 0.39746(2) 0.0567(3) Uani 1 1 d .
C2 C 0.9715(4) 0.2332(3) 0.27232(16) 0.0217(14) Uani 1 1 d .
Br3 Br 0.86295(4) 0.14811(5) 0.53445(2) 0.0497(3) Uani 1 1 d .
C3 C 0.9786(4) 0.3095(3) 0.28262(16) 0.0191(13) Uani 1 1 d .
Br4 Br 1.53571(4) 0.06396(4) 0.36662(2) 0.0394(2) Uani 1 1 d .
C4 C 1.0580(3) 0.3364(3) 0.29679(15) 0.0167(13) Uani 1 1 d .
C5 C 1.1306(3) 0.2883(3) 0.29991(15) 0.0148(12) Uani 1 1 d .
C6 C 1.1223(3) 0.2113(3) 0.29070(15) 0.0178(13) Uani 1 1 d .
C7 C 1.0429(4) 0.1842(3) 0.27483(16) 0.0230(14) Uani 1 1 d .
C8 C 0.9012(4) 0.3624(4) 0.2772(2) 0.0389(19) Uani 1 1 d .
H8A H 0.9174 0.4132 0.2856 0.058 Uiso 1 1 calc R
H8B H 0.8520 0.3444 0.2927 0.058 Uiso 1 1 calc R
H8C H 0.8846 0.3635 0.2498 0.058 Uiso 1 1 calc R
C9 C 1.2181(4) 0.3197(3) 0.31170(16) 0.0205(14) Uani 1 1 d .
H9A H 1.2212 0.3228 0.3400 0.031 Uiso 1 1 calc R
H9B H 1.2254 0.3700 0.3006 0.031 Uiso 1 1 calc R
H9C H 1.2644 0.2866 0.3022 0.031 Uiso 1 1 calc R
C10 C 1.0350(4) 0.1040(3) 0.2607(2) 0.0353(17) Uani 1 1 d .
H10A H 1.0168 0.0715 0.2822 0.053 Uiso 1 1 calc R
H10B H 1.0915 0.0869 0.2509 0.053 Uiso 1 1 calc R
H10C H 0.9916 0.1015 0.2399 0.053 Uiso 1 1 calc R
C11 C 1.0686(4) 0.4196(3) 0.30619(16) 0.0205(14) Uani 1 1 d .
H11A H 1.0109 0.4439 0.3033 0.025 Uiso 1 1 calc R
H11B H 1.1073 0.4419 0.2863 0.025 Uiso 1 1 calc R
C12 C 1.2743(4) 0.5754(4) 0.3868(2) 0.0368(18) Uani 1 1 d .
H12A H 1.3069 0.5759 0.3621 0.044 Uiso 1 1 calc R
H12B H 1.3152 0.5608 0.4076 0.044 Uiso 1 1 calc R
C13 C 1.2018(4) 0.5183(3) 0.38440(18) 0.0261(15) Uani 1 1 d .
C14 C 1.1704(4) 0.4971(3) 0.34769(16) 0.0196(13) Uani 1 1 d .
C15 C 1.1046(3) 0.4411(3) 0.34577(16) 0.0162(13) Uani 1 1 d .
C16 C 1.0703(4) 0.4103(3) 0.37988(16) 0.0178(13) Uani 1 1 d .
C17 C 1.1047(4) 0.4304(3) 0.41627(16) 0.0190(13) Uani 1 1 d .
C18 C 1.1687(4) 0.4857(3) 0.41824(17) 0.0235(14) Uani 1 1 d .
C19 C 1.2054(4) 0.5338(4) 0.31145(19) 0.0334(16) Uani 1 1 d .
H19A H 1.2482 0.5004 0.2992 0.050 Uiso 1 1 calc R
H19B H 1.2334 0.5816 0.3182 0.050 Uiso 1 1 calc R
H19C H 1.1574 0.5432 0.2934 0.050 Uiso 1 1 calc R
C20 C 0.9929(4) 0.3576(3) 0.37777(17) 0.0251(15) Uani 1 1 d .
H20A H 1.0135 0.3054 0.3766 0.038 Uiso 1 1 calc R
H20B H 0.9587 0.3689 0.3545 0.038 Uiso 1 1 calc R
H20C H 0.9564 0.3644 0.4008 0.038 Uiso 1 1 calc R
C21 C 1.2018(4) 0.5132(4) 0.45677(18) 0.0368(17) Uani 1 1 d .
H21A H 1.1527 0.5198 0.4745 0.055 Uiso 1 1 calc R
H21B H 1.2318 0.5615 0.4533 0.055 Uiso 1 1 calc R
H21C H 1.2426 0.4763 0.4676 0.055 Uiso 1 1 calc R
C22 C 1.0674(4) 0.3971(4) 0.45310(17) 0.0265(15) Uani 1 1 d .
H22A H 1.0096 0.4204 0.4573 0.032 Uiso 1 1 calc R
H22B H 1.1052 0.4136 0.4747 0.032 Uiso 1 1 calc R
C23 C 0.8759(4) 0.1726(4) 0.47902(19) 0.0353(17) Uani 1 1 d .
H23A H 0.8660 0.1265 0.4635 0.042 Uiso 1 1 calc R
H23B H 0.8309 0.2098 0.4716 0.042 Uiso 1 1 calc R
C24 C 0.9642(4) 0.2039(4) 0.46940(17) 0.0251(15) Uani 1 1 d .
C25 C 0.9760(4) 0.2823(4) 0.46901(16) 0.0245(15) Uani 1 1 d .
C26 C 1.0559(4) 0.3125(3) 0.45683(15) 0.0209(14) Uani 1 1 d .
C27 C 1.1258(3) 0.2639(3) 0.44887(15) 0.0170(13) Uani 1 1 d .
C28 C 1.1145(3) 0.1854(3) 0.44980(15) 0.0186(13) Uani 1 1 d .
C29 C 1.0332(4) 0.1553(3) 0.46009(17) 0.0229(14) Uani 1 1 d .
C30 C 0.9032(4) 0.3337(4) 0.48367(19) 0.0343(17) Uani 1 1 d .
H30A H 0.9287 0.3763 0.4977 0.051 Uiso 1 1 calc R
H30B H 0.8650 0.3054 0.5011 0.051 Uiso 1 1 calc R
H30C H 0.8693 0.3525 0.4616 0.051 Uiso 1 1 calc R
C31 C 1.2157(4) 0.2965(3) 0.44154(18) 0.0249(14) Uani 1 1 d .
H31A H 1.2248 0.3022 0.4136 0.037 Uiso 1 1 calc R
H31B H 1.2600 0.2626 0.4522 0.037 Uiso 1 1 calc R
H31C H 1.2204 0.3458 0.4541 0.037 Uiso 1 1 calc R
C32 C 1.0161(4) 0.0708(4) 0.4623(2) 0.0377(17) Uani 1 1 d .
H32A H 0.9911 0.0535 0.4378 0.056 Uiso 1 1 calc R
H32B H 0.9753 0.0604 0.4834 0.056 Uiso 1 1 calc R
H32C H 1.0711 0.0443 0.4671 0.056 Uiso 1 1 calc R
C33 C 1.1908(4) 0.1332(3) 0.44213(16) 0.0230(14) Uani 1 1 d .
H33A H 1.1683 0.0810 0.4426 0.028 Uiso 1 1 calc R
H33B H 1.2318 0.1382 0.4641 0.028 Uiso 1 1 calc R
C34 C 1.4791(4) 0.1631(3) 0.37343(19) 0.0258(15) Uani 1 1 d .
H34A H 1.4964 0.1848 0.3987 0.031 Uiso 1 1 calc R
H34B H 1.4988 0.1977 0.3528 0.031 Uiso 1 1 calc R
C35 C 1.3810(4) 0.1555(3) 0.37182(17) 0.0212(14) Uani 1 1 d .
C36 C 1.3340(4) 0.1452(3) 0.40619(16) 0.0211(14) Uani 1 1 d .
C37 C 1.2429(4) 0.1428(3) 0.40498(16) 0.0205(14) Uani 1 1 d .
C38 C 1.2003(3) 0.1462(3) 0.36896(16) 0.0174(13) Uani 1 1 d .
C39 C 1.2472(4) 0.1562(3) 0.33456(16) 0.0180(13) Uani 1 1 d .
C40 C 1.3389(4) 0.1603(3) 0.33581(16) 0.0207(14) Uani 1 1 d .
C41 C 1.3833(4) 0.1336(4) 0.44454(18) 0.0353(17) Uani 1 1 d .
H41A H 1.3868 0.1815 0.4585 0.053 Uiso 1 1 calc R
H41B H 1.4423 0.1152 0.4391 0.053 Uiso 1 1 calc R
H41C H 1.3523 0.0966 0.4604 0.053 Uiso 1 1 calc R
C42 C 1.1023(4) 0.1317(3) 0.36694(17) 0.0224(14) Uani 1 1 d .
H42A H 1.0712 0.1799 0.3658 0.034 Uiso 1 1 calc R
H42B H 1.0838 0.1038 0.3900 0.034 Uiso 1 1 calc R
H42C H 1.0889 0.1022 0.3437 0.034 Uiso 1 1 calc R
C43 C 1.3918(4) 0.1644(4) 0.29879(17) 0.0295(16) Uani 1 1 d .
H43A H 1.3957 0.2168 0.2902 0.044 Uiso 1 1 calc R
H43B H 1.3635 0.1341 0.2787 0.044 Uiso 1 1 calc R
H43C H 1.4505 0.1448 0.3036 0.044 Uiso 1 1 calc R
C44 C 1.1998(4) 0.1581(3) 0.29571(16) 0.0204(14) Uani 1 1 d .
H44A H 1.1792 0.1065 0.2902 0.024 Uiso 1 1 calc R
H44B H 1.2432 0.1710 0.2756 0.024 Uiso 1 1 calc R
Cl1S Cl 1.40387(14) 0.42575(15) 0.34551(6) 0.0714(7) Uani 1 1 d .
C1S C 1.4639(6) 0.3553(5) 0.4126(3) 0.073(3) Uani 1 1 d .
H1S1 H 1.5149 0.3320 0.4254 0.087 Uiso 1 1 calc R
H1S2 H 1.4195 0.3156 0.4085 0.087 Uiso 1 1 calc R
Cl2S Cl 1.42065(14) 0.42568(12) 0.44275(6) 0.0581(6) Uani 1 1 d .
C2S C 1.4903(5) 0.3865(5) 0.3752(3) 0.064(2) Uani 1 1 d .
H2S1 H 1.5194 0.3461 0.3602 0.076 Uiso 1 1 calc R
H2S2 H 1.5340 0.4264 0.3799 0.076 Uiso 1 1 calc R
Cl3S Cl 0.87779(16) 0.15768(17) 0.35987(9) 0.0927(9) Uani 1 1 d .
C3S C 0.7805(6) 0.1134(5) 0.3664(3) 0.085(3) Uani 1 1 d .
H3S1 H 0.7690 0.1079 0.3945 0.102 Uiso 1 1 calc R
H3S2 H 0.7333 0.1445 0.3551 0.102 Uiso 1 1 calc R
Cl4S Cl 0.77997(18) 0.03607(13) 0.29554(7) 0.0806(8) Uani 1 1 d .
C4S C 0.7799(6) 0.0377(5) 0.3479(3) 0.069(3) Uani 1 1 d .
H4S1 H 0.7277 0.0102 0.3571 0.082 Uiso 1 1 calc R
H4S2 H 0.8317 0.0096 0.3571 0.082 Uiso 1 1 calc R

loop_
_atom_site_aniso_label
_atom_site_aniso_U_11
_atom_site_aniso_U_22
_atom_site_aniso_U_33
_atom_site_aniso_U_23
_atom_site_aniso_U_13
_atom_site_aniso_U_12
Br1 0.0277(4) 0.0392(4) 0.0324(4) -0.0028(3) -0.0093(3) -0.0056(3)
C1 0.027(4) 0.029(4) 0.033(4) 0.006(3) 0.001(3) -0.011(3)
Br2 0.0777(6) 0.0271(4) 0.0651(6) 0.0001(4) -0.0325(4) -0.0140(4)
C2 0.014(3) 0.030(4) 0.020(3) 0.003(3) 0.001(2) -0.001(3)
Br3 0.0195(4) 0.0814(6) 0.0483(5) 0.0226(4) 0.0122(3) 0.0050(4)
C3 0.017(3) 0.025(4) 0.015(3) 0.001(3) 0.001(2) 0.004(3)
Br4 0.0303(4) 0.0404(5) 0.0476(5) 0.0040(3) 0.0044(3) 0.0179(3)
C4 0.016(3) 0.021(3) 0.013(3) -0.001(2) -0.001(2) -0.001(3)
C5 0.014(3) 0.018(3) 0.012(3) 0.000(2) -0.001(2) 0.000(2)
C6 0.015(3) 0.025(4) 0.013(3) -0.001(3) 0.001(2) 0.004(3)
C7 0.037(4) 0.021(3) 0.011(3) -0.001(3) 0.000(3) -0.002(3)
C8 0.026(4) 0.042(5) 0.049(5) -0.021(4) -0.015(3) 0.010(3)
C9 0.023(3) 0.021(3) 0.018(3) 0.000(3) -0.002(2) 0.003(3)
C10 0.037(4) 0.025(4) 0.044(4) 0.002(3) -0.013(3) -0.003(3)
C11 0.021(3) 0.019(3) 0.021(3) 0.001(3) -0.005(3) 0.001(3)
C12 0.032(4) 0.043(5) 0.036(4) -0.011(3) -0.007(3) -0.004(3)
C13 0.022(4) 0.018(4) 0.038(4) -0.004(3) -0.010(3) 0.004(3)
C14 0.017(3) 0.017(3) 0.026(3) 0.001(3) 0.002(3) 0.002(3)
C15 0.015(3) 0.015(3) 0.019(3) -0.002(2) -0.003(2) 0.008(2)
C16 0.016(3) 0.015(3) 0.022(3) -0.003(3) 0.000(2) 0.004(2)
C17 0.023(3) 0.012(3) 0.022(3) -0.003(3) -0.001(3) 0.006(3)
C18 0.027(4) 0.022(4) 0.021(3) -0.008(3) -0.008(3) 0.006(3)
C19 0.035(4) 0.027(4) 0.038(4) 0.000(3) 0.000(3) -0.013(3)
C20 0.019(3) 0.031(4) 0.025(3) 0.002(3) 0.004(3) -0.001(3)
C21 0.051(5) 0.033(4) 0.027(4) -0.007(3) -0.013(3) -0.003(3)
C22 0.025(4) 0.033(4) 0.021(3) -0.010(3) 0.001(3) -0.002(3)
C23 0.021(4) 0.050(5) 0.035(4) 0.008(3) -0.002(3) 0.002(3)
C24 0.015(3) 0.036(4) 0.023(3) 0.004(3) -0.001(3) 0.001(3)
C25 0.013(3) 0.046(5) 0.014(3) 0.004(3) -0.002(2) 0.007(3)
C26 0.027(4) 0.028(4) 0.008(3) 0.002(3) -0.007(2) 0.002(3)
C27 0.011(3) 0.028(4) 0.012(3) 0.004(3) 0.003(2) 0.003(3)
C28 0.011(3) 0.031(4) 0.013(3) 0.006(3) -0.001(2) 0.005(3)
C29 0.019(3) 0.026(4) 0.024(3) 0.005(3) -0.002(3) 0.001(3)
C30 0.019(4) 0.043(4) 0.041(4) 0.006(3) 0.006(3) 0.011(3)
C31 0.015(3) 0.028(4) 0.032(4) 0.007(3) 0.005(3) 0.001(3)
C32 0.031(4) 0.044(5) 0.039(4) 0.004(4) 0.013(3) -0.001(3)
C33 0.027(4) 0.024(4) 0.018(3) 0.007(3) 0.003(3) 0.007(3)
C34 0.019(3) 0.022(4) 0.036(4) 0.002(3) 0.003(3) 0.002(3)
C35 0.019(3) 0.017(3) 0.028(4) 0.006(3) 0.001(3) 0.009(3)
C36 0.019(3) 0.024(4) 0.020(3) 0.007(3) -0.002(3) 0.008(3)
C37 0.020(3) 0.019(3) 0.022(3) 0.010(3) 0.007(2) 0.005(3)
C38 0.018(3) 0.010(3) 0.025(3) 0.006(3) 0.000(2) -0.001(2)
C39 0.020(3) 0.015(3) 0.019(3) 0.004(3) 0.000(2) 0.005(3)
C40 0.025(4) 0.016(3) 0.021(3) 0.001(3) 0.006(3) 0.005(3)
C41 0.023(4) 0.058(5) 0.025(4) 0.010(3) -0.001(3) 0.013(3)
C42 0.021(3) 0.018(3) 0.028(4) 0.002(3) 0.003(3) -0.001(3)
C43 0.023(4) 0.039(4) 0.027(4) 0.005(3) 0.003(3) 0.009(3)
C44 0.026(4) 0.017(3) 0.018(3) 0.001(3) 0.000(3) 0.010(3)
Cl1S 0.0474(13) 0.111(2) 0.0559(14) -0.0096(13) -0.0093(10) -0.0109(13)
C1S 0.068(6) 0.048(6) 0.102(8) -0.014(5) 0.008(6) 0.001(5)
Cl2S 0.0693(15) 0.0630(14) 0.0420(12) -0.0035(10) 0.0077(10) 0.0013(11)
C2S 0.052(6) 0.048(5) 0.092(7) 0.007(5) 0.020(5) 0.009(4)
Cl3S 0.0559(16) 0.113(2) 0.109(2) -0.0388(18) 0.0013(14) -0.0210(15)
C3S 0.064(7) 0.060(7) 0.131(10) -0.010(6) 0.012(6) -0.003(5)
Cl4S 0.119(2) 0.0480(14) 0.0744(17) 0.0075(12) 0.0012(14) -0.0421(14)
C4S 0.077(7) 0.035(5) 0.094(7) -0.001(5) 0.012(5) 0.007(5)

loop_
_atom_type_symbol
_atom_type_description
_atom_type_scat_dispersion_real
_atom_type_scat_dispersion_imag
_atom_type_scat_source
C C 0.0033 0.0016 'International Tables Vol C Tables 4.2.6.8 and 6.1.1.4'
H H 0.0000 0.0000 'International Tables Vol C Tables 4.2.6.8 and 6.1.1.4'
Br Br -0.2901 2.4595 'International Tables Vol C Tables 4.2.6.8 and 6.1.1.4'
Cl Cl 0.1484 0.1585 'International Tables Vol C Tables 4.2.6.8 and 6.1.1.4'

loop_
_geom_angle_atom_site_label_1
_geom_angle_atom_site_label_2
_geom_angle_atom_site_label_3
_geom_angle
C2 C1 Br1 112.3(4)
C7 C2 C3 121.5(5)
C7 C2 C1 119.8(5)
C3 C2 C1 118.7(5)
C4 C3 C2 119.1(5)
C4 C3 C8 120.7(5)
C2 C3 C8 120.1(5)
C3 C4 C5 120.6(5)
C3 C4 C11 120.1(5)
C5 C4 C11 119.2(5)
C6 C5 C4 120.0(5)
C6 C5 C9 120.0(5)
C4 C5 C9 120.0(5)
C5 C6 C7 119.5(5)
C5 C6 C44 120.2(5)
C7 C6 C44 120.2(5)
C2 C7 C6 119.0(5)
C2 C7 C10 120.2(5)
C6 C7 C10 120.8(5)
C4 C11 C15 118.3(5)
C13 C12 Br2 111.4(4)
C18 C13 C14 121.1(5)
C18 C13 C12 120.0(5)
C14 C13 C12 118.8(6)
C13 C14 C15 118.2(5)
C13 C14 C19 120.6(5)
C15 C14 C19 121.2(5)
C16 C15 C14 120.2(5)
C16 C15 C11 121.3(5)
C14 C15 C11 118.4(5)
C15 C16 C17 120.6(5)
C15 C16 C20 119.8(5)
C17 C16 C20 119.6(5)
C18 C17 C16 119.2(5)
C18 C17 C22 120.1(5)
C16 C17 C22 120.5(5)
C17 C18 C13 120.5(5)
C17 C18 C21 120.7(6)
C13 C18 C21 118.8(6)
C17 C22 C26 120.1(5)
C24 C23 Br3 112.8(4)
C29 C24 C25 120.7(5)
C29 C24 C23 120.3(6)
C25 C24 C23 119.1(6)
C26 C25 C24 119.7(5)
C26 C25 C30 120.6(6)
C24 C25 C30 119.6(5)
C25 C26 C27 119.4(5)
C25 C26 C22 120.4(5)
C27 C26 C22 120.2(5)
C26 C27 C28 120.8(5)
C26 C27 C31 119.5(5)
C28 C27 C31 119.6(5)
C29 C28 C27 119.6(5)
C29 C28 C33 119.9(5)
C27 C28 C33 120.5(5)
C24 C29 C28 119.7(6)
C24 C29 C32 117.6(5)
C28 C29 C32 122.7(5)
C28 C33 C37 119.0(5)
C35 C34 Br4 110.8(4)
C36 C35 C40 121.4(5)
C36 C35 C34 119.6(5)
C40 C35 C34 119.0(5)
C37 C36 C35 119.6(5)
C37 C36 C41 120.9(5)
C35 C36 C41 119.5(5)
C36 C37 C38 119.3(5)
C36 C37 C33 120.3(5)
C38 C37 C33 120.4(5)
C39 C38 C37 121.1(5)
C39 C38 C42 119.3(5)
C37 C38 C42 119.4(5)
C38 C39 C40 119.6(5)
C38 C39 C44 120.3(5)
C40 C39 C44 120.1(5)
C35 C40 C39 118.9(5)
C35 C40 C43 120.2(5)
C39 C40 C43 120.8(5)
C39 C44 C6 118.9(5)
C2S C1S Cl2S 111.0(7)
C1S C2S Cl1S 116.2(6)
C4S C3S Cl3S 111.4(7)
C3S C4S Cl4S 116.3(7)

loop_
_geom_bond_atom_site_label_1
_geom_bond_atom_site_label_2
_geom_bond_distance
Br1 C1 1.994(6)
C1 C2 1.509(8)
Br2 C12 1.983(7)
C2 C7 1.401(8)
C2 C3 1.406(8)
Br3 C23 1.974(6)
C3 C4 1.396(7)
C3 C8 1.526(8)
Br4 C34 1.978(6)
C4 C5 1.410(7)
C4 C11 1.522(8)
C5 C6 1.409(8)
C5 C9 1.510(7)
C6 C7 1.420(8)
C6 C44 1.529(7)
C7 C10 1.512(8)
C11 C15 1.523(7)
C12 C13 1.508(9)
C13 C18 1.400(9)
C13 C14 1.408(8)
C14 C15 1.419(8)
C14 C19 1.511(8)
C15 C16 1.403(8)
C16 C17 1.410(8)
C16 C20 1.514(8)
C17 C18 1.391(8)
C17 C22 1.515(8)
C18 C21 1.506(8)
C22 C26 1.519(8)
C23 C24 1.502(8)
C24 C29 1.404(8)
C24 C25 1.405(9)
C25 C26 1.403(8)
C25 C30 1.530(8)
C26 C27 1.405(8)
C27 C28 1.406(8)
C27 C31 1.518(8)
C28 C29 1.404(8)
C28 C33 1.516(8)
C29 C32 1.525(9)
C33 C37 1.523(8)
C34 C35 1.512(8)
C35 C36 1.402(8)
C35 C40 1.404(8)
C36 C37 1.398(8)
C36 C41 1.540(8)
C37 C38 1.407(8)
C38 C39 1.401(8)
C38 C42 1.529(7)
C39 C40 1.409(8)
C39 C44 1.527(7)
C40 C43 1.518(8)
Cl1S C2S 1.815(9)
C1S C2S 1.465(12)
C1S Cl2S 1.757(9)
Cl3S C3S 1.703(9)
C3S C4S 1.489(11)
Cl4S C4S 1.809(10)

loop_
_cod_related_entry_id
_cod_related_entry_database
_cod_related_entry_code
1 ChemSpider 30660300
